data_1558430
loop_
_publ_author_name
'Habel, Deenamma'
'Nair, Divya S.'
'Kallingathodi, Zabeera'
'Mohan, Chithra'
'Pillai, Sarath M.'
'Nair, Rani R.'
'Thomas, Grace'
'Haleema, Simimole'
'Gopinath, Chithra'
'Abdul, Rinshad V.'
'Fritz, Matthew'
'Puente, Andrew R.'
'Johnson, Jordan L.'
'Polavarapu, Prasad L.'
'Ibnusaud, Ibrahim'

_publ_section_title
;
 Natural Product-Derived Chiral Pyrrolidine-2,5-diones, Their Molecular
 Structures and Conversion to Pharmacologically Important Skeletons.
;
_journal_name_full 'Journal of natural products'
_journal_paper_doi 10.1021/acs.jnatprod.0c00211
_journal_year 2020
_chemical_formula_sum 'C17 H21 N O8'
_chemical_formula_weight 367.35
_space_group_crystal_system orthorhombic
_space_group_IT_number 19
_space_group_name_Hall 'P 2ac 2ab'
_space_group_name_H-M_alt 'P 21 21 21'
_atom_sites_solution_hydrogens mixed
_audit_creation_method SHELXL-2013
_cell_angle_alpha 90
_cell_angle_beta 90
_cell_angle_gamma 90
_cell_formula_units_Z 4
_cell_length_a 5.4754(2)
_cell_length_b 15.6795(4)
_cell_length_c 20.1088(5)
_cell_measurement_reflns_used 4739
_cell_measurement_temperature 296(2)
_cell_measurement_theta_max 28.04
_cell_measurement_theta_min 3.30
_cell_volume 1726.37(9)
_computing_cell_refinement 'Bruker SAINT'
_computing_data_collection 'Bruker APEX2'
_computing_data_reduction 'Bruker SAINT'
_computing_molecular_graphics 'Bruker SHELXTL'
_computing_publication_material 'Bruker SHELXTL'
_computing_structure_refinement 'SHELXL-2013 (Sheldrick, 2013)'
_computing_structure_solution 'SHELXS-97 (Sheldrick 2008)'
_diffrn_ambient_temperature 296(2)
_diffrn_measured_fraction_theta_full 0.972
_diffrn_measured_fraction_theta_max 0.999
_diffrn_measurement_device_type 'Bruker APEX-II CCD'
_diffrn_measurement_method '\f and \w scans'
_diffrn_radiation_type MoK\a
_diffrn_radiation_wavelength 0.71073
_diffrn_reflns_av_R_equivalents 0.0181
_diffrn_reflns_av_unetI/netI 0.0207
_diffrn_reflns_Laue_measured_fraction_full 0.972
_diffrn_reflns_Laue_measured_fraction_max 0.999
_diffrn_reflns_limit_h_max 6
_diffrn_reflns_limit_h_min -6
_diffrn_reflns_limit_k_max 17
_diffrn_reflns_limit_k_min -18
_diffrn_reflns_limit_l_max 23
_diffrn_reflns_limit_l_min -23
_diffrn_reflns_number 8170
_diffrn_reflns_point_group_measured_fraction_full 0.925
_diffrn_reflns_point_group_measured_fraction_max 0.953
_diffrn_reflns_theta_full 25.242
_diffrn_reflns_theta_max 24.988
_diffrn_reflns_theta_min 1.647
_exptl_absorpt_coefficient_mu 0.113
_exptl_absorpt_correction_T_max 0.983
_exptl_absorpt_correction_T_min 0.965
_exptl_absorpt_correction_type multi-scan
_exptl_absorpt_process_details 'SADABS (Bruker,2004)'
_exptl_crystal_colour colourless
_exptl_crystal_density_diffrn 1.413
_exptl_crystal_description Rectangular
_exptl_crystal_F_000 776
_exptl_crystal_size_max 0.320
_exptl_crystal_size_mid 0.220
_exptl_crystal_size_min 0.150
_refine_diff_density_max 0.159
_refine_diff_density_min -0.125
_refine_diff_density_rms 0.027
_refine_ls_abs_structure_details
; 
 Flack x determined using 995 quotients [(I+)-(I-)]/[(I+)+(I-)] 
 (Parsons and Flack (2004), Acta Cryst. A60, s61). 
;
_refine_ls_abs_structure_Flack -0.1(3)
_refine_ls_extinction_coef 0.0210(19)
_refine_ls_extinction_expression Fc^*^=kFc[1+0.001xFc^2^\l^3^/sin(2\q)]^-1/4^
_refine_ls_extinction_method SHELXL
_refine_ls_goodness_of_fit_ref 1.020
_refine_ls_hydrogen_treatment mixed
_refine_ls_matrix_type full
_refine_ls_number_parameters 247
_refine_ls_number_reflns 2896
_refine_ls_number_restraints 0
_refine_ls_restrained_S_all 1.020
_refine_ls_R_factor_all 0.0329
_refine_ls_R_factor_gt 0.0296
_refine_ls_shift/su_max 0.000
_refine_ls_shift/su_mean 0.000
_refine_ls_structure_factor_coef Fsqd
_refine_ls_weighting_details 'w=1/[\s^2^(Fo^2^)+(0.0378P)^2^+0.3196P] where P=(Fo^2^+2Fc^2^)/3'
_refine_ls_weighting_scheme calc
_refine_ls_wR_factor_gt 0.0723
_refine_ls_wR_factor_ref 0.0748
_reflns_Friedel_coverage 0.618
_reflns_Friedel_fraction_full 0.858
_reflns_Friedel_fraction_max 0.887
_reflns_number_gt 2709
_reflns_number_total 2896
_reflns_threshold_expression 'I > 2\s(I)'
_cod_data_source_file np0c00211_si_002.cif
_cod_data_source_block mgu
_cod_database_code 1558430
_shelx_space_group_comment
; 
The symmetry employed for this shelxl refinement is uniquely defined 
by the following loop, which should always be used as a source of 
symmetry information in preference to the above space-group names. 
They are only intended as comments. 
;
_shelx_estimated_absorpt_t_min 0.965
_shelx_estimated_absorpt_t_max 0.983
_shelxl_version_number 2013-4

loop_
_space_group_symop_operation_xyz
'x, y, z'
'-x+1/2, -y, z+1/2'
'-x, y+1/2, -z+1/2'
'x+1/2, -y+1/2, -z'

loop_
_atom_site_label
_atom_site_type_symbol
_atom_site_fract_x
_atom_site_fract_y
_atom_site_fract_z
_atom_site_U_iso_or_equiv
_atom_site_adp_type
_atom_site_occupancy
_atom_site_site_symmetry_order
_atom_site_calc_flag
_atom_site_refinement_flags_posn
_atom_site_refinement_flags_adp
_atom_site_refinement_flags_occupancy
_atom_site_disorder_assembly
_atom_site_disorder_group
C1 C 0.4882(5) 0.50339(15) 0.27423(15) 0.0563(7) Uani 1 1 d . . . . .
H1A H 0.3957 0.4914 0.3137 0.084 Uiso 1 1 calc R U . . .
H1B H 0.6595 0.5003 0.2842 0.084 Uiso 1 1 calc R U . . .
H1C H 0.4488 0.4623 0.2405 0.084 Uiso 1 1 calc R U . . .
C2 C 0.2181(4) 0.62084(14) 0.26926(9) 0.0321(5) Uani 1 1 d . . . . .
C3 C 0.1851(4) 0.71192(12) 0.24423(10) 0.0316(5) Uani 1 1 d . . . . .
H3 H 0.0763 0.7421 0.2750 0.038 Uiso 1 1 calc R U . . .
C4 C 0.0695(4) 0.71420(12) 0.17416(10) 0.0298(5) Uani 1 1 d . . . . .
C5 C 0.2408(4) 0.68834(13) 0.11792(9) 0.0331(5) Uani 1 1 d . . . . .
H5A H 0.3834 0.6592 0.1354 0.040 Uiso 1 1 calc R U . . .
H5B H 0.1583 0.6507 0.0869 0.040 Uiso 1 1 calc R U . . .
C6 C 0.3131(4) 0.77033(13) 0.08425(10) 0.0347(5) Uani 1 1 d . . . . .
C7 C 0.0134(4) 0.80820(13) 0.15876(10) 0.0338(5) Uani 1 1 d . . . . .
C8 C 0.1575(5) 0.92115(12) 0.08104(10) 0.0388(6) Uani 1 1 d . . . . .
H8A H 0.3189 0.9365 0.0652 0.047 Uiso 1 1 calc R U . . .
H8B H 0.1110 0.9614 0.1154 0.047 Uiso 1 1 calc R U . . .
C9 C -0.0225(5) 0.92585(14) 0.02435(12) 0.0480(7) Uani 1 1 d . . . . .
H9A H -0.1851 0.9140 0.0411 0.058 Uiso 1 1 calc R U . . .
H9B H 0.0174 0.8823 -0.0082 0.058 Uiso 1 1 calc R U . . .
C10 C -0.0225(5) 1.01237(14) -0.00945(11) 0.0400(6) Uani 1 1 d . . . . .
C11 C 0.1403(5) 1.02761(14) -0.06136(11) 0.0402(6) Uani 1 1 d . . . . .
H11 H 0.2495 0.9852 -0.0741 0.048 Uiso 1 1 calc R U . . .
C12 C 0.1413(5) 1.10528(13) -0.09428(10) 0.0368(5) Uani 1 1 d . . . . .
C13 C -0.0251(5) 1.16843(13) -0.07585(10) 0.0353(5) Uani 1 1 d . . . . .
C14 C -0.1807(5) 1.15496(15) -0.02341(11) 0.0432(6) Uani 1 1 d . . . . .
H14 H -0.2872 1.1978 -0.0099 0.052 Uiso 1 1 calc R U . . .
C15 C -0.1783(5) 1.07652(15) 0.00965(11) 0.0464(6) Uani 1 1 d . . . . .
H15 H -0.2840 1.0676 0.0452 0.056 Uiso 1 1 calc R U . . .
C16 C 0.4777(5) 1.06498(17) -0.16301(14) 0.0557(7) Uani 1 1 d . . . . .
H16A H 0.5821 1.0557 -0.1253 0.084 Uiso 1 1 calc R U . . .
H16B H 0.5727 1.0866 -0.1994 0.084 Uiso 1 1 calc R U . . .
H16C H 0.4028 1.0121 -0.1757 0.084 Uiso 1 1 calc R U . . .
C17 C -0.2075(5) 1.30298(15) -0.10204(13) 0.0528(7) Uani 1 1 d . . . . .
H17A H -0.3643 1.2758 -0.1047 0.079 Uiso 1 1 calc R U . . .
H17B H -0.1978 1.3473 -0.1348 0.079 Uiso 1 1 calc R U . . .
H17C H -0.1864 1.3271 -0.0586 0.079 Uiso 1 1 calc R U . . .
N1 N 0.1632(4) 0.83482(10) 0.10882(8) 0.0334(4) Uani 1 1 d . . . . .
O1 O 0.4292(3) 0.58798(10) 0.25053(9) 0.0497(5) Uani 1 1 d . . . . .
O2 O 0.0711(4) 0.58446(11) 0.30238(10) 0.0612(6) Uani 1 1 d . . . . .
O3 O 0.4080(3) 0.75698(10) 0.24066(8) 0.0434(4) Uani 1 1 d . . . . .
O4 O -0.1464(3) 0.66479(11) 0.17259(8) 0.0405(4) Uani 1 1 d . . . . .
O5 O 0.4671(4) 0.78111(11) 0.04257(8) 0.0532(5) Uani 1 1 d . . . . .
O6 O -0.1383(4) 0.85085(10) 0.18719(8) 0.0521(5) Uani 1 1 d . . . . .
O7 O 0.2925(4) 1.12540(10) -0.14595(8) 0.0503(5) Uani 1 1 d . . . . .
O8 O -0.0200(4) 1.24142(9) -0.11403(8) 0.0466(4) Uani 1 1 d . . . . .
H2O H -0.251(6) 0.6877(19) 0.1971(15) 0.067(10) Uiso 1 1 d . . . . .
H1O H 0.430(8) 0.782(2) 0.2804(19) 0.105(13) Uiso 1 1 d . . . . .

loop_
_atom_site_aniso_label
_atom_site_aniso_U_11
_atom_site_aniso_U_22
_atom_site_aniso_U_33
_atom_site_aniso_U_23
_atom_site_aniso_U_13
_atom_site_aniso_U_12
C1 0.0429(15) 0.0432(13) 0.0826(19) 0.0178(12) -0.0028(16) 0.0051(13)
C2 0.0310(12) 0.0373(11) 0.0279(10) 0.0015(8) 0.0005(10) -0.0034(11)
C3 0.0355(12) 0.0313(10) 0.0282(9) -0.0021(8) 0.0044(10) -0.0036(11)
C4 0.0295(11) 0.0281(10) 0.0319(10) 0.0015(8) 0.0015(9) -0.0024(10)
C5 0.0380(12) 0.0323(10) 0.0289(9) -0.0021(8) 0.0010(10) 0.0027(11)
C6 0.0352(12) 0.0405(11) 0.0283(10) -0.0005(9) -0.0002(10) -0.0015(11)
C7 0.0377(13) 0.0324(10) 0.0311(10) 0.0006(8) 0.0004(10) 0.0012(11)
C8 0.0486(15) 0.0294(10) 0.0385(11) 0.0047(9) -0.0029(12) -0.0070(12)
C9 0.0562(17) 0.0397(12) 0.0480(13) 0.0120(10) -0.0117(13) -0.0128(14)
C10 0.0469(15) 0.0357(11) 0.0374(11) 0.0085(9) -0.0106(12) -0.0082(13)
C11 0.0458(15) 0.0334(11) 0.0415(11) 0.0023(9) -0.0023(12) 0.0041(12)
C12 0.0429(13) 0.0361(11) 0.0315(10) 0.0023(9) -0.0001(11) 0.0001(12)
C13 0.0425(13) 0.0314(10) 0.0321(10) 0.0044(8) -0.0026(10) 0.0008(11)
C14 0.0478(15) 0.0414(12) 0.0405(11) 0.0041(9) 0.0045(12) 0.0068(13)
C15 0.0517(16) 0.0493(14) 0.0381(11) 0.0104(10) 0.0056(13) -0.0041(15)
C16 0.0539(18) 0.0589(15) 0.0542(14) 0.0009(12) 0.0110(15) 0.0117(15)
C17 0.0575(17) 0.0432(13) 0.0578(14) 0.0133(11) 0.0005(14) 0.0118(14)
N1 0.0397(10) 0.0287(8) 0.0319(8) 0.0048(7) 0.0014(9) -0.0001(10)
O1 0.0373(10) 0.0435(9) 0.0684(11) 0.0193(8) 0.0140(9) 0.0068(8)
O2 0.0541(12) 0.0508(10) 0.0787(12) 0.0245(9) 0.0306(11) 0.0049(10)
O3 0.0467(10) 0.0416(9) 0.0417(9) -0.0013(7) -0.0032(8) -0.0167(9)
O4 0.0323(9) 0.0410(9) 0.0483(9) -0.0011(8) 0.0007(8) -0.0065(8)
O5 0.0522(11) 0.0573(10) 0.0501(9) 0.0041(8) 0.0224(9) -0.0029(10)
O6 0.0588(12) 0.0407(9) 0.0568(10) 0.0024(7) 0.0195(10) 0.0157(10)
O7 0.0582(12) 0.0447(9) 0.0479(9) 0.0108(7) 0.0185(9) 0.0110(10)
O8 0.0583(11) 0.0353(8) 0.0463(8) 0.0139(7) 0.0118(9) 0.0101(9)

loop_
_atom_type_symbol
_atom_type_description
_atom_type_scat_dispersion_real
_atom_type_scat_dispersion_imag
_atom_type_scat_source
C C 0.0033 0.0016 'International Tables Vol C Tables 4.2.6.8 and 6.1.1.4'
H H 0.0000 0.0000 'International Tables Vol C Tables 4.2.6.8 and 6.1.1.4'
N N 0.0061 0.0033 'International Tables Vol C Tables 4.2.6.8 and 6.1.1.4'
O O 0.0106 0.0060 'International Tables Vol C Tables 4.2.6.8 and 6.1.1.4'

loop_
_geom_angle_atom_site_label_1
_geom_angle_atom_site_label_2
_geom_angle_atom_site_label_3
_geom_angle
_geom_angle_site_symmetry_1
_geom_angle_site_symmetry_3
_geom_angle_publ_flag
O1 C1 H1A 109.5 . . ?
O1 C1 H1B 109.5 . . ?
H1A C1 H1B 109.5 . . ?
O1 C1 H1C 109.5 . . ?
H1A C1 H1C 109.5 . . ?
H1B C1 H1C 109.5 . . ?
O2 C2 O1 124.4(2) . . ?
O2 C2 C3 123.6(2) . . ?
O1 C2 C3 112.05(19) . . ?
O3 C3 C2 112.49(18) . . ?
O3 C3 C4 107.21(16) . . ?
C2 C3 C4 111.79(16) . . ?
O3 C3 H3 108.4 . . ?
C2 C3 H3 108.4 . . ?
C4 C3 H3 108.4 . . ?
O4 C4 C5 110.62(17) . . ?
O4 C4 C7 110.72(18) . . ?
C5 C4 C7 103.22(16) . . ?
O4 C4 C3 110.48(17) . . ?
C5 C4 C3 114.75(18) . . ?
C7 C4 C3 106.73(16) . . ?
C6 C5 C4 105.56(16) . . ?
C6 C5 H5A 110.6 . . ?
C4 C5 H5A 110.6 . . ?
C6 C5 H5B 110.6 . . ?
C4 C5 H5B 110.6 . . ?
H5A C5 H5B 108.8 . . ?
O5 C6 N1 124.0(2) . . ?
O5 C6 C5 128.2(2) . . ?
N1 C6 C5 107.78(17) . . ?
O6 C7 N1 126.32(19) . . ?
O6 C7 C4 124.9(2) . . ?
N1 C7 C4 108.77(18) . . ?
N1 C8 C9 110.33(18) . . ?
N1 C8 H8A 109.6 . . ?
C9 C8 H8A 109.6 . . ?
N1 C8 H8B 109.6 . . ?
C9 C8 H8B 109.6 . . ?
H8A C8 H8B 108.1 . . ?
C8 C9 C10 112.45(19) . . ?
C8 C9 H9A 109.1 . . ?
C10 C9 H9A 109.1 . . ?
C8 C9 H9B 109.1 . . ?
C10 C9 H9B 109.1 . . ?
H9A C9 H9B 107.8 . . ?
C15 C10 C11 118.8(2) . . ?
C15 C10 C9 122.0(2) . . ?
C11 C10 C9 119.3(2) . . ?
C12 C11 C10 120.7(2) . . ?
C12 C11 H11 119.6 . . ?
C10 C11 H11 119.6 . . ?
O7 C12 C11 124.7(2) . . ?
O7 C12 C13 115.72(18) . . ?
C11 C12 C13 119.6(2) . . ?
C14 C13 O8 124.7(2) . . ?
C14 C13 C12 120.0(2) . . ?
O8 C13 C12 115.32(19) . . ?
C13 C14 C15 119.7(2) . . ?
C13 C14 H14 120.2 . . ?
C15 C14 H14 120.2 . . ?
C10 C15 C14 121.1(2) . . ?
C10 C15 H15 119.4 . . ?
C14 C15 H15 119.4 . . ?
O7 C16 H16A 109.5 . . ?
O7 C16 H16B 109.5 . . ?
H16A C16 H16B 109.5 . . ?
O7 C16 H16C 109.5 . . ?
H16A C16 H16C 109.5 . . ?
H16B C16 H16C 109.5 . . ?
O8 C17 H17A 109.5 . . ?
O8 C17 H17B 109.5 . . ?
H17A C17 H17B 109.5 . . ?
O8 C17 H17C 109.5 . . ?
H17A C17 H17C 109.5 . . ?
H17B C17 H17C 109.5 . . ?
C7 N1 C6 113.20(17) . . ?
C7 N1 C8 123.46(19) . . ?
C6 N1 C8 123.25(18) . . ?
C2 O1 C1 117.4(2) . . ?
C3 O3 H1O 107(3) . . ?
C4 O4 H2O 109(2) . . ?
C12 O7 C16 117.36(18) . . ?
C13 O8 C17 116.86(18) . . ?

loop_
_geom_bond_atom_site_label_1
_geom_bond_atom_site_label_2
_geom_bond_distance
_geom_bond_site_symmetry_2
_geom_bond_publ_flag
C1 O1 1.446(3) . ?
C1 H1A 0.9600 . ?
C1 H1B 0.9600 . ?
C1 H1C 0.9600 . ?
C2 O2 1.191(3) . ?
C2 O1 1.320(3) . ?
C2 C3 1.525(3) . ?
C3 O3 1.412(3) . ?
C3 C4 1.545(3) . ?
C3 H3 0.9800 . ?
C4 O4 1.414(3) . ?
C4 C5 1.524(3) . ?
C4 C7 1.537(3) . ?
C5 C6 1.506(3) . ?
C5 H5A 0.9700 . ?
C5 H5B 0.9700 . ?
C6 O5 1.201(3) . ?
C6 N1 1.393(3) . ?
C7 O6 1.210(3) . ?
C7 N1 1.362(3) . ?
C8 N1 1.465(2) . ?
C8 C9 1.509(3) . ?
C8 H8A 0.9700 . ?
C8 H8B 0.9700 . ?
C9 C10 1.517(3) . ?
C9 H9A 0.9700 . ?
C9 H9B 0.9700 . ?
C10 C15 1.374(3) . ?
C10 C11 1.393(3) . ?
C11 C12 1.386(3) . ?
C11 H11 0.9300 . ?
C12 O7 1.366(3) . ?
C12 C13 1.396(3) . ?
C13 C14 1.372(3) . ?
C13 O8 1.378(2) . ?
C14 C15 1.398(3) . ?
C14 H14 0.9300 . ?
C15 H15 0.9300 . ?
C16 O7 1.430(3) . ?
C16 H16A 0.9600 . ?
C16 H16B 0.9600 . ?
C16 H16C 0.9600 . ?
C17 O8 1.430(3) . ?
C17 H17A 0.9600 . ?
C17 H17B 0.9600 . ?
C17 H17C 0.9600 . ?
O3 H1O 0.90(4) . ?
O4 H2O 0.84(3) . ?

loop_
_geom_torsion_atom_site_label_1
_geom_torsion_atom_site_label_2
_geom_torsion_atom_site_label_3
_geom_torsion_atom_site_label_4
_geom_torsion
_geom_torsion_site_symmetry_1
_geom_torsion_site_symmetry_2
_geom_torsion_site_symmetry_3
_geom_torsion_site_symmetry_4
_geom_torsion_publ_flag
O2 C2 C3 O3 146.4(2) . . . . ?
O1 C2 C3 O3 -32.8(2) . . . . ?
O2 C2 C3 C4 -92.9(3) . . . . ?
O1 C2 C3 C4 87.9(2) . . . . ?
O3 C3 C4 O4 175.64(16) . . . . ?
C2 C3 C4 O4 51.9(2) . . . . ?
O3 C3 C4 C5 49.8(2) . . . . ?
C2 C3 C4 C5 -74.0(2) . . . . ?
O3 C3 C4 C7 -63.9(2) . . . . ?
C2 C3 C4 C7 172.36(19) . . . . ?
O4 C4 C5 C6 130.30(18) . . . . ?
C7 C4 C5 C6 11.8(2) . . . . ?
C3 C4 C5 C6 -103.9(2) . . . . ?
C4 C5 C6 O5 170.5(2) . . . . ?
C4 C5 C6 N1 -10.9(2) . . . . ?
O4 C4 C7 O6 52.9(3) . . . . ?
C5 C4 C7 O6 171.3(2) . . . . ?
C3 C4 C7 O6 -67.4(3) . . . . ?
O4 C4 C7 N1 -127.69(19) . . . . ?
C5 C4 C7 N1 -9.3(2) . . . . ?
C3 C4 C7 N1 112.02(19) . . . . ?
N1 C8 C9 C10 -175.9(2) . . . . ?
C8 C9 C10 C15 -92.1(3) . . . . ?
C8 C9 C10 C11 87.8(3) . . . . ?
C15 C10 C11 C12 -1.6(4) . . . . ?
C9 C10 C11 C12 178.5(2) . . . . ?
C10 C11 C12 O7 -179.4(2) . . . . ?
C10 C11 C12 C13 -1.0(4) . . . . ?
O7 C12 C13 C14 -178.4(2) . . . . ?
C11 C12 C13 C14 3.0(4) . . . . ?
O7 C12 C13 O8 2.3(3) . . . . ?
C11 C12 C13 O8 -176.3(2) . . . . ?
O8 C13 C14 C15 176.7(2) . . . . ?
C12 C13 C14 C15 -2.6(4) . . . . ?
C11 C10 C15 C14 2.1(4) . . . . ?
C9 C10 C15 C14 -178.0(2) . . . . ?
C13 C14 C15 C10 0.0(4) . . . . ?
O6 C7 N1 C6 -177.8(2) . . . . ?
C4 C7 N1 C6 2.8(2) . . . . ?
O6 C7 N1 C8 -1.3(3) . . . . ?
C4 C7 N1 C8 179.33(19) . . . . ?
O5 C6 N1 C7 -176.1(2) . . . . ?
C5 C6 N1 C7 5.2(2) . . . . ?
O5 C6 N1 C8 7.3(3) . . . . ?
C5 C6 N1 C8 -171.36(19) . . . . ?
C9 C8 N1 C7 -89.0(2) . . . . ?
C9 C8 N1 C6 87.2(3) . . . . ?
O2 C2 O1 C1 -2.5(3) . . . . ?
C3 C2 O1 C1 176.7(2) . . . . ?
C11 C12 O7 C16 -6.2(3) . . . . ?
C13 C12 O7 C16 175.4(2) . . . . ?
C14 C13 O8 C17 -6.8(3) . . . . ?
C12 C13 O8 C17 172.4(2) . . . . ?
